data_2236948
loop_
_publ_author_name
'Narayanan, Ponmudisettu'
'Maheswari, Shanmugavel Uma'
'Sethusankar, Krishnan'

_publ_section_title
;
 (2<i>RS</i>,5'<i>RS</i>)-3',4'-Bis(4-chlorophenyl)-3,4-dihydrospiro[acridine-2,5'(4'<i>H</i>)-[1,2]oxazol]-1(2<i>H</i>)-one
;
_journal_coeditor_code LD2076
_journal_issue 12
_journal_name_full 'Acta Crystallographica Section E'
_journal_page_first o3289
_journal_paper_doi 10.1107/S1600536812045084
_journal_volume 68
_journal_year 2012
_chemical_formula_iupac 'C27 H18 Cl2 N2 O2'
_chemical_formula_moiety 'C27 H18 Cl2 N2 O2'
_chemical_formula_sum 'C27 H18 Cl2 N2 O2'
_chemical_formula_weight 473.33
_chemical_name_systematic
;
(2<i>RS</i>,5'<i>RS</i>)-3',4'-Bis(4-chlorophenyl)-3,4-
dihydrospiro[acridine-2,5'(4'<i>H</i>)-[1,2]oxazol]-1(2<i>H</i>)-one
;
_space_group_IT_number 14
_symmetry_cell_setting monoclinic
_symmetry_space_group_name_Hall '-P 2yn'
_symmetry_space_group_name_H-M 'P 1 21/n 1'
_atom_sites_solution_hydrogens geom
_atom_sites_solution_primary direct
_atom_sites_solution_secondary difmap
_audit_creation_method SHELXL-97
_cell_angle_alpha 90.00
_cell_angle_beta 90.3920(10)
_cell_angle_gamma 90.00
_cell_formula_units_Z 4
_cell_length_a 7.6493(4)
_cell_length_b 15.1553(7)
_cell_length_c 19.4802(8)
_cell_measurement_reflns_used 5960
_cell_measurement_temperature 293(2)
_cell_measurement_theta_max 29.06
_cell_measurement_theta_min 2.49
_cell_volume 2258.24(18)
_computing_cell_refinement 'SAINT (Bruker, 2008)'
_computing_data_collection 'APEX2 (Bruker, 2008)'
_computing_data_reduction 'SAINT (Bruker, 2008)'
_computing_molecular_graphics 'ORTEP-3 (Farrugia, 1997)'
_computing_publication_material 'SHELXL97 (Sheldrick, 2008) and PLATON (Spek, 2009)'
_computing_structure_refinement 'SHELXL97 (Sheldrick, 2008)'
_computing_structure_solution 'SHELXS97 (Sheldrick, 2008)'
_diffrn_ambient_temperature 293(2)
_diffrn_measured_fraction_theta_full 0.985
_diffrn_measured_fraction_theta_max 0.985
_diffrn_measurement_device_type 'Bruker Kappa APEXII CCD'
_diffrn_measurement_method '\w and \f scans'
_diffrn_radiation_monochromator graphite
_diffrn_radiation_source 'fine-focus sealed tube'
_diffrn_radiation_type MoK\a
_diffrn_radiation_wavelength 0.71073
_diffrn_reflns_av_R_equivalents 0.0257
_diffrn_reflns_av_sigmaI/netI 0.0265
_diffrn_reflns_limit_h_max 8
_diffrn_reflns_limit_h_min -10
_diffrn_reflns_limit_k_max 20
_diffrn_reflns_limit_k_min -19
_diffrn_reflns_limit_l_max 26
_diffrn_reflns_limit_l_min -26
_diffrn_reflns_number 26147
_diffrn_reflns_theta_full 29.06
_diffrn_reflns_theta_max 29.06
_diffrn_reflns_theta_min 2.49
_exptl_absorpt_coefficient_mu 0.316
_exptl_absorpt_correction_T_max 0.924
_exptl_absorpt_correction_T_min 0.895
_exptl_absorpt_correction_type multi-scan
_exptl_absorpt_process_details '(SADABS; Bruker, 2008)'
_exptl_crystal_colour colourless
_exptl_crystal_density_diffrn 1.392
_exptl_crystal_density_method 'not measured'
_exptl_crystal_description block
_exptl_crystal_F_000 976
_exptl_crystal_size_max 0.35
_exptl_crystal_size_mid 0.30
_exptl_crystal_size_min 0.25
_refine_diff_density_max 0.505
_refine_diff_density_min -0.660
_refine_ls_extinction_method none
_refine_ls_goodness_of_fit_ref 1.022
_refine_ls_hydrogen_treatment constr
_refine_ls_matrix_type full
_refine_ls_number_parameters 298
_refine_ls_number_reflns 5960
_refine_ls_number_restraints 0
_refine_ls_restrained_S_all 1.022
_refine_ls_R_factor_all 0.0769
_refine_ls_R_factor_gt 0.0509
_refine_ls_shift/su_max 0.000
_refine_ls_shift/su_mean 0.000
_refine_ls_structure_factor_coef Fsqd
_refine_ls_weighting_details 'calc w=1/[\s^2^(Fo^2^)+(0.0550P)^2^+1.1784P] where P=(Fo^2^+2Fc^2^)/3'
_refine_ls_weighting_scheme calc
_refine_ls_wR_factor_gt 0.1284
_refine_ls_wR_factor_ref 0.1426
_reflns_number_gt 4189
_reflns_number_total 5960
_reflns_threshold_expression I>2sigma(I)
_cod_data_source_file ld2076.cif
_cod_data_source_block I
_cod_original_sg_symbol_H-M 'P 21/n'
_cod_database_code 2236948
_cod_database_fobs_code 2236948

loop_
_symmetry_equiv_pos_as_xyz
'x, y, z'
'-x+1/2, y+1/2, -z+1/2'
'-x, -y, -z'
'x-1/2, -y-1/2, z-1/2'

loop_
_atom_site_type_symbol
_atom_site_label
_atom_site_fract_x
_atom_site_fract_y
_atom_site_fract_z
_atom_site_U_iso_or_equiv
_atom_site_adp_type
_atom_site_calc_flag
_atom_site_refinement_flags
_atom_site_occupancy
_atom_site_symmetry_multiplicity
C C1 0.0838(3) 0.35507(15) 0.51570(10) 0.0529(5) Uani d . 1 1
C C2 0.0846(4) 0.30775(17) 0.57843(12) 0.0673(7) Uani d . 1 1
H H2 0.1872 0.3031 0.6041 0.081 Uiso calc R 1 1
C C3 -0.0648(4) 0.26917(18) 0.60111(13) 0.0744(8) Uani d . 1 1
H H3 -0.0624 0.2371 0.6418 0.089 Uiso calc R 1 1
C C4 -0.2209(4) 0.27669(17) 0.56474(14) 0.0713(8) Uani d . 1 1
H H4 -0.3214 0.2498 0.5814 0.086 Uiso calc R 1 1
C C5 -0.2280(4) 0.32318(16) 0.50486(13) 0.0645(6) Uani d . 1 1
H H5 -0.3332 0.3283 0.4809 0.077 Uiso calc R 1 1
C C6 -0.0756(3) 0.36356(14) 0.47927(11) 0.0514(5) Uani d . 1 1
C C7 -0.0714(3) 0.41213(14) 0.41763(11) 0.0487(5) Uani d . 1 1
H H7 -0.1739 0.4215 0.3928 0.058 Uiso calc R 1 1
C C8 0.0829(3) 0.44546(13) 0.39442(9) 0.0412(4) Uani d . 1 1
C C9 0.2379(3) 0.43039(14) 0.43295(9) 0.0447(5) Uani d . 1 1
C C10 0.4114(3) 0.45889(15) 0.40672(10) 0.0500(5) Uani d . 1 1
H H10A 0.4716 0.4077 0.3886 0.060 Uiso calc R 1 1
H H10B 0.4804 0.4812 0.4449 0.060 Uiso calc R 1 1
C C11 0.4037(3) 0.52926(14) 0.35131(10) 0.0467(5) Uani d . 1 1
H H11A 0.3775 0.5857 0.3723 0.056 Uiso calc R 1 1
H H11B 0.5173 0.5339 0.3298 0.056 Uiso calc R 1 1
C C12 0.2668(2) 0.50947(12) 0.29669(9) 0.0370(4) Uani d . 1 1
C C13 0.0870(3) 0.49484(13) 0.32843(9) 0.0403(4) Uani d . 1 1
C C14 0.2591(2) 0.57197(12) 0.23452(9) 0.0368(4) Uani d . 1 1
H H14 0.1517 0.6072 0.2358 0.044 Uiso calc R 1 1
C C15 0.2486(2) 0.50547(12) 0.17730(9) 0.0387(4) Uani d . 1 1
C C16 0.2293(3) 0.52867(13) 0.10425(10) 0.0438(4) Uani d . 1 1
C C17 0.2685(4) 0.46792(16) 0.05371(11) 0.0595(6) Uani d . 1 1
H H17 0.3050 0.4116 0.0662 0.071 Uiso calc R 1 1
C C18 0.2543(4) 0.48944(18) -0.01475(11) 0.0668(7) Uani d . 1 1
H H18 0.2803 0.4480 -0.0484 0.080 Uiso calc R 1 1
C C19 0.2013(3) 0.57288(18) -0.03267(11) 0.0604(6) Uani d . 1 1
C C20 0.1643(3) 0.63492(18) 0.01599(12) 0.0635(6) Uani d . 1 1
H H20 0.1302 0.6914 0.0030 0.076 Uiso calc R 1 1
C C21 0.1782(3) 0.61285(16) 0.08492(11) 0.0545(5) Uani d . 1 1
H H21 0.1530 0.6547 0.1183 0.065 Uiso calc R 1 1
C C22 0.4159(2) 0.63149(12) 0.22639(9) 0.0380(4) Uani d . 1 1
C C23 0.4050(3) 0.72015(13) 0.24167(10) 0.0449(4) Uani d . 1 1
H H23 0.2985 0.7442 0.2548 0.054 Uiso calc R 1 1
C C24 0.5513(3) 0.77360(14) 0.23758(11) 0.0528(5) Uani d . 1 1
H H24 0.5440 0.8334 0.2479 0.063 Uiso calc R 1 1
C C25 0.7065(3) 0.73722(16) 0.21810(11) 0.0532(6) Uani d . 1 1
C C26 0.7203(3) 0.64889(16) 0.20123(12) 0.0561(6) Uani d . 1 1
H H26 0.8266 0.6253 0.1874 0.067 Uiso calc R 1 1
C C27 0.5743(3) 0.59690(14) 0.20536(11) 0.0488(5) Uani d . 1 1
H H27 0.5817 0.5375 0.1939 0.059 Uiso calc R 1 1
N N1 0.2385(3) 0.38799(13) 0.49232(8) 0.0536(5) Uani d . 1 1
N N2 0.2748(2) 0.42569(11) 0.19573(8) 0.0430(4) Uani d . 1 1
O O1 -0.0456(2) 0.51723(12) 0.29909(8) 0.0617(4) Uani d . 1 1
O O2 0.30472(18) 0.42271(8) 0.26726(6) 0.0424(3) Uani d . 1 1
Cl Cl1 0.18361(12) 0.59980(6) -0.11902(3) 0.0901(3) Uani d . 1 1
Cl Cl2 0.89238(10) 0.80315(5) 0.21560(4) 0.0828(3) Uani d . 1 1

loop_
_atom_site_aniso_label
_atom_site_aniso_U_11
_atom_site_aniso_U_22
_atom_site_aniso_U_33
_atom_site_aniso_U_12
_atom_site_aniso_U_13
_atom_site_aniso_U_23
C1 0.0719(15) 0.0483(12) 0.0386(10) 0.0143(10) 0.0080(10) 0.0029(8)
C2 0.091(2) 0.0665(16) 0.0440(11) 0.0183(14) 0.0048(12) 0.0111(11)
C3 0.109(2) 0.0636(16) 0.0510(13) 0.0186(15) 0.0246(15) 0.0167(11)
C4 0.090(2) 0.0566(15) 0.0682(16) 0.0104(14) 0.0296(15) 0.0166(12)
C5 0.0696(16) 0.0603(15) 0.0638(14) 0.0094(12) 0.0178(12) 0.0145(11)
C6 0.0639(14) 0.0440(11) 0.0464(10) 0.0117(10) 0.0131(10) 0.0054(9)
C7 0.0501(12) 0.0489(12) 0.0471(10) 0.0093(9) 0.0046(9) 0.0078(9)
C8 0.0470(11) 0.0410(10) 0.0355(8) 0.0083(8) 0.0027(8) 0.0008(7)
C9 0.0520(12) 0.0475(11) 0.0345(9) 0.0096(9) -0.0014(8) -0.0033(8)
C10 0.0476(12) 0.0667(14) 0.0355(9) 0.0069(10) -0.0093(8) -0.0007(9)
C11 0.0443(11) 0.0532(12) 0.0424(10) -0.0016(9) -0.0057(8) -0.0032(9)
C12 0.0387(10) 0.0352(9) 0.0369(8) 0.0038(7) -0.0024(7) -0.0002(7)
C13 0.0415(11) 0.0414(10) 0.0381(9) 0.0043(8) -0.0010(8) 0.0022(7)
C14 0.0356(10) 0.0346(9) 0.0400(9) 0.0017(7) -0.0016(7) 0.0009(7)
C15 0.0395(10) 0.0386(10) 0.0379(9) -0.0043(8) -0.0016(7) 0.0009(7)
C16 0.0460(11) 0.0468(11) 0.0385(9) -0.0093(9) -0.0029(8) 0.0045(8)
C17 0.0833(18) 0.0516(13) 0.0435(11) -0.0079(12) -0.0013(11) 0.0003(9)
C18 0.0899(19) 0.0700(16) 0.0403(11) -0.0166(14) 0.0019(11) -0.0052(10)
C19 0.0641(15) 0.0789(17) 0.0382(10) -0.0215(13) -0.0078(10) 0.0109(10)
C20 0.0731(16) 0.0661(15) 0.0511(12) -0.0023(13) -0.0066(11) 0.0175(11)
C21 0.0635(14) 0.0571(13) 0.0430(10) 0.0016(11) -0.0023(10) 0.0060(9)
C22 0.0409(10) 0.0351(9) 0.0380(9) -0.0011(8) -0.0025(7) 0.0016(7)
C23 0.0503(12) 0.0382(10) 0.0462(10) 0.0016(8) -0.0012(9) 0.0003(8)
C24 0.0674(15) 0.0393(11) 0.0515(11) -0.0114(10) -0.0097(10) 0.0036(9)
C25 0.0511(13) 0.0591(14) 0.0491(11) -0.0207(10) -0.0135(9) 0.0163(10)
C26 0.0395(12) 0.0659(15) 0.0629(13) -0.0025(10) 0.0002(10) 0.0089(11)
C27 0.0432(11) 0.0414(11) 0.0617(12) 0.0006(9) 0.0020(9) -0.0020(9)
N1 0.0654(12) 0.0597(11) 0.0358(8) 0.0118(9) -0.0019(8) 0.0041(8)
N2 0.0510(10) 0.0412(9) 0.0368(8) -0.0002(7) -0.0032(7) -0.0015(6)
O1 0.0410(9) 0.0822(12) 0.0620(9) 0.0053(8) -0.0031(7) 0.0296(8)
O2 0.0531(8) 0.0377(7) 0.0365(6) 0.0092(6) -0.0028(6) 0.0010(5)
Cl1 0.1173(7) 0.1131(6) 0.0398(3) -0.0268(5) -0.0110(3) 0.0189(3)
Cl2 0.0693(4) 0.0932(5) 0.0855(5) -0.0443(4) -0.0209(4) 0.0288(4)

loop_
_atom_type_symbol
_atom_type_description
_atom_type_scat_dispersion_real
_atom_type_scat_dispersion_imag
_atom_type_scat_source
C C 0.0033 0.0016 'International Tables Vol C Tables 4.2.6.8 and 6.1.1.4'
H H 0.0000 0.0000 'International Tables Vol C Tables 4.2.6.8 and 6.1.1.4'
N N 0.0061 0.0033 'International Tables Vol C Tables 4.2.6.8 and 6.1.1.4'
O O 0.0106 0.0060 'International Tables Vol C Tables 4.2.6.8 and 6.1.1.4'
Cl Cl 0.1484 0.1585 'International Tables Vol C Tables 4.2.6.8 and 6.1.1.4'

loop_
_geom_angle_atom_site_label_1
_geom_angle_atom_site_label_2
_geom_angle_atom_site_label_3
_geom_angle
N1 C1 C6 123.12(18)
N1 C1 C2 118.3(2)
C6 C1 C2 118.5(2)
C3 C2 C1 119.9(3)
C3 C2 H2 120.0
C1 C2 H2 120.0
C2 C3 C4 121.4(2)
C2 C3 H3 119.3
C4 C3 H3 119.3
C5 C4 C3 120.5(3)
C5 C4 H4 119.7
C3 C4 H4 119.7
C4 C5 C6 119.9(3)
C4 C5 H5 120.1
C6 C5 H5 120.1
C7 C6 C5 123.5(2)
C7 C6 C1 116.8(2)
C5 C6 C1 119.7(2)
C8 C7 C6 120.1(2)
C8 C7 H7 120.0
C6 C7 H7 120.0
C7 C8 C9 119.17(18)
C7 C8 C13 119.74(18)
C9 C8 C13 121.07(18)
N1 C9 C8 122.6(2)
N1 C9 C10 116.29(18)
C8 C9 C10 121.05(17)
C9 C10 C11 114.63(17)
C9 C10 H10A 108.6
C11 C10 H10A 108.6
C9 C10 H10B 108.6
C11 C10 H10B 108.6
H10A C10 H10B 107.6
C12 C11 C10 112.53(17)
C12 C11 H11A 109.1
C10 C11 H11A 109.1
C12 C11 H11B 109.1
C10 C11 H11B 109.1
H11A C11 H11B 107.8
O2 C12 C11 108.33(15)
O2 C12 C13 102.09(14)
C11 C12 C13 111.31(15)
O2 C12 C14 104.56(13)
C11 C12 C14 116.92(16)
C13 C12 C14 112.23(15)
O1 C13 C8 121.80(18)
O1 C13 C12 121.48(17)
C8 C13 C12 116.55(16)
C15 C14 C22 111.14(15)
C15 C14 C12 99.93(14)
C22 C14 C12 115.11(15)
C15 C14 H14 110.1
C22 C14 H14 110.1
C12 C14 H14 110.1
N2 C15 C16 120.84(17)
N2 C15 C14 114.74(16)
C16 C15 C14 124.10(16)
C17 C16 C21 118.80(19)
C17 C16 C15 120.57(19)
C21 C16 C15 120.58(19)
C18 C17 C16 121.1(2)
C18 C17 H17 119.5
C16 C17 H17 119.5
C19 C18 C17 119.1(2)
C19 C18 H18 120.5
C17 C18 H18 120.5
C20 C19 C18 121.3(2)
C20 C19 Cl1 119.7(2)
C18 C19 Cl1 118.9(2)
C19 C20 C21 119.4(2)
C19 C20 H20 120.3
C21 C20 H20 120.3
C16 C21 C20 120.3(2)
C16 C21 H21 119.9
C20 C21 H21 119.9
C23 C22 C27 119.15(19)
C23 C22 C14 120.67(18)
C27 C22 C14 120.15(17)
C22 C23 C24 120.5(2)
C22 C23 H23 119.8
C24 C23 H23 119.8
C25 C24 C23 119.0(2)
C25 C24 H24 120.5
C23 C24 H24 120.5
C24 C25 C26 121.7(2)
C24 C25 Cl2 119.25(19)
C26 C25 Cl2 119.06(19)
C27 C26 C25 118.6(2)
C27 C26 H26 120.7
C25 C26 H26 120.7
C26 C27 C22 121.0(2)
C26 C27 H27 119.5
C22 C27 H27 119.5
C9 N1 C1 118.12(19)
C15 N2 O2 109.40(15)
N2 O2 C12 109.06(12)

loop_
_geom_bond_atom_site_label_1
_geom_bond_atom_site_label_2
_geom_bond_distance
C1 N1 1.365(3)
C1 C6 1.413(3)
C1 C2 1.417(3)
C2 C3 1.360(4)
C2 H2 0.9300
C3 C4 1.389(4)
C3 H3 0.9300
C4 C5 1.363(3)
C4 H4 0.9300
C5 C6 1.411(3)
C5 H5 0.9300
C6 C7 1.409(3)
C7 C8 1.364(3)
C7 H7 0.9300
C8 C9 1.417(3)
C8 C13 1.488(3)
C9 N1 1.323(2)
C9 C10 1.490(3)
C10 C11 1.518(3)
C10 H10A 0.9700
C10 H10B 0.9700
C11 C12 1.518(3)
C11 H11A 0.9700
C11 H11B 0.9700
C12 O2 1.464(2)
C12 C13 1.528(3)
C12 C14 1.538(2)
C13 O1 1.209(2)
C14 C15 1.504(2)
C14 C22 1.510(3)
C14 H14 0.9800
C15 N2 1.277(2)
C15 C16 1.472(3)
C16 C17 1.382(3)
C16 C21 1.386(3)
C17 C18 1.376(3)
C17 H17 0.9300
C18 C19 1.372(4)
C18 H18 0.9300
C19 C20 1.366(4)
C19 Cl1 1.735(2)
C20 C21 1.387(3)
C20 H20 0.9300
C21 H21 0.9300
C22 C23 1.379(3)
C22 C27 1.385(3)
C23 C24 1.384(3)
C23 H23 0.9300
C24 C25 1.365(3)
C24 H24 0.9300
C25 C26 1.383(3)
C25 Cl2 1.739(2)
C26 C27 1.370(3)
C26 H26 0.9300
C27 H27 0.9300
N2 O2 1.4111(19)

loop_
_geom_hbond_atom_site_label_D
_geom_hbond_atom_site_label_H
_geom_hbond_atom_site_label_A
_geom_hbond_site_symmetry_A
_geom_hbond_distance_DH
_geom_hbond_distance_HA
_geom_hbond_distance_DA
_geom_hbond_angle_DHA
C10 H10A Cl2 2_645 0.97 2.78 3.681(2) 154.0

loop_
_geom_torsion_atom_site_label_1
_geom_torsion_atom_site_label_2
_geom_torsion_atom_site_label_3
_geom_torsion_atom_site_label_4
_geom_torsion
N1 C1 C2 C3 -175.8(2)
C6 C1 C2 C3 2.2(3)
C1 C2 C3 C4 -1.5(4)
C2 C3 C4 C5 0.1(4)
C3 C4 C5 C6 0.4(4)
C4 C5 C6 C7 179.5(2)
C4 C5 C6 C1 0.4(4)
N1 C1 C6 C7 -2.9(3)
C2 C1 C6 C7 179.1(2)
N1 C1 C6 C5 176.2(2)
C2 C1 C6 C5 -1.7(3)
C5 C6 C7 C8 -176.7(2)
C1 C6 C7 C8 2.5(3)
C6 C7 C8 C9 0.1(3)
C6 C7 C8 C13 178.54(18)
C7 C8 C9 N1 -2.7(3)
C13 C8 C9 N1 178.90(18)
C7 C8 C9 C10 174.79(19)
C13 C8 C9 C10 -3.6(3)
N1 C9 C10 C11 -162.66(18)
C8 C9 C10 C11 19.7(3)
C9 C10 C11 C12 -45.5(2)
C10 C11 C12 O2 -56.8(2)
C10 C11 C12 C13 54.6(2)
C10 C11 C12 C14 -174.55(16)
C7 C8 C13 O1 10.5(3)
C9 C8 C13 O1 -171.1(2)
C7 C8 C13 C12 -164.82(18)
C9 C8 C13 C12 13.6(3)
O2 C12 C13 O1 -98.6(2)
C11 C12 C13 O1 146.0(2)
C14 C12 C13 O1 12.8(3)
O2 C12 C13 C8 76.68(18)
C11 C12 C13 C8 -38.7(2)
C14 C12 C13 C8 -171.91(16)
O2 C12 C14 C15 13.95(17)
C11 C12 C14 C15 133.71(17)
C13 C12 C14 C15 -95.92(17)
O2 C12 C14 C22 -105.16(17)
C11 C12 C14 C22 14.6(2)
C13 C12 C14 C22 144.98(16)
C22 C14 C15 N2 112.27(19)
C12 C14 C15 N2 -9.7(2)
C22 C14 C15 C16 -61.2(2)
C12 C14 C15 C16 176.79(18)
N2 C15 C16 C17 -11.1(3)
C14 C15 C16 C17 162.0(2)
N2 C15 C16 C21 171.5(2)
C14 C15 C16 C21 -15.4(3)
C21 C16 C17 C18 -1.2(4)
C15 C16 C17 C18 -178.6(2)
C16 C17 C18 C19 0.4(4)
C17 C18 C19 C20 0.7(4)
C17 C18 C19 Cl1 180.0(2)
C18 C19 C20 C21 -0.9(4)
Cl1 C19 C20 C21 179.79(19)
C17 C16 C21 C20 0.9(3)
C15 C16 C21 C20 178.4(2)
C19 C20 C21 C16 0.1(4)
C15 C14 C22 C23 141.26(18)
C12 C14 C22 C23 -106.1(2)
C15 C14 C22 C27 -40.7(2)
C12 C14 C22 C27 72.0(2)
C27 C22 C23 C24 -1.4(3)
C14 C22 C23 C24 176.62(18)
C22 C23 C24 C25 0.1(3)
C23 C24 C25 C26 1.2(3)
C23 C24 C25 Cl2 -177.88(16)
C24 C25 C26 C27 -1.0(3)
Cl2 C25 C26 C27 178.05(17)
C25 C26 C27 C22 -0.4(3)
C23 C22 C27 C26 1.6(3)
C14 C22 C27 C26 -176.45(19)
C8 C9 N1 C1 2.3(3)
C10 C9 N1 C1 -175.28(19)
C6 C1 N1 C9 0.6(3)
C2 C1 N1 C9 178.5(2)
C16 C15 N2 O2 174.59(16)
C14 C15 N2 O2 0.9(2)
C15 N2 O2 C12 9.2(2)
C11 C12 O2 N2 -140.22(15)
C13 C12 O2 N2 102.23(15)
C14 C12 O2 N2 -14.85(18)
